data_4078013
loop_
_publ_author_name
'Neuwald, Boris'
'\"Olscher, Franz'
'G\"ottker-Schnetmann, Inigo'
'Mecking, Stefan'

_publ_section_title
;
 Limits of Activity: Weakly Coordinating Ligands in Arylphosphinesulfonato
 Palladium(II) Polymerization Catalysts
;
_journal_issue 8
_journal_name_full Organometallics
_journal_page_first 3128
_journal_paper_doi 10.1021/om3000339
_journal_volume 31
_journal_year 2012
_chemical_formula_moiety 'C22 H25 O6 P Pd S, C H4 O'
_chemical_formula_sum 'C23 H29 O7 P Pd S'
_chemical_formula_weight 586.89
_chemical_name_systematic
; 
 ? 
;
_space_group_IT_number 14
_symmetry_cell_setting monoclinic
_symmetry_Int_Tables_number 14
_symmetry_space_group_name_Hall '-P 2ybc'
_symmetry_space_group_name_H-M 'P 1 21/c 1'
_atom_sites_solution_hydrogens geom
_atom_sites_solution_primary direct
_atom_sites_solution_secondary difmap
_audit_creation_method SHELXL-97
_cell_angle_alpha 90.00
_cell_angle_beta 93.681(5)
_cell_angle_gamma 90.00
_cell_formula_units_Z 4
_cell_length_a 11.4001(6)
_cell_length_b 14.0634(6)
_cell_length_c 15.5159(9)
_cell_measurement_reflns_used 38099
_cell_measurement_temperature 100(2)
_cell_measurement_theta_max 28.92
_cell_measurement_theta_min 1.96
_cell_volume 2482.4(2)
_computing_cell_refinement 'STOE X-AREA'
_computing_data_collection 'STOE X-AREA'
_computing_data_reduction 'STOE X-RED'
_computing_structure_refinement 'SHELXL-97 (Sheldrick, 1997)'
_computing_structure_solution 'SHELXS-97 (Sheldrick, 1990)'
_diffrn_ambient_temperature 100(2)
_diffrn_detector_area_resol_mean 6.67
_diffrn_measured_fraction_theta_full 0.984
_diffrn_measured_fraction_theta_max 0.984
_diffrn_measurement_device_type 'STOE IPDS 2T'
_diffrn_measurement_method 'rotation method'
_diffrn_radiation_monochromator graphite
_diffrn_radiation_source 'fine-focus sealed tube'
_diffrn_radiation_type MoK\a
_diffrn_radiation_wavelength 0.71073
_diffrn_reflns_av_R_equivalents 0.0466
_diffrn_reflns_av_sigmaI/netI 0.0270
_diffrn_reflns_limit_h_max 15
_diffrn_reflns_limit_h_min -15
_diffrn_reflns_limit_k_max 18
_diffrn_reflns_limit_k_min -18
_diffrn_reflns_limit_l_max 20
_diffrn_reflns_limit_l_min -20
_diffrn_reflns_number 43129
_diffrn_reflns_theta_full 28.69
_diffrn_reflns_theta_max 28.69
_diffrn_reflns_theta_min 1.79
_exptl_absorpt_coefficient_mu 0.937
_exptl_absorpt_correction_T_max 0.8529
_exptl_absorpt_correction_T_min 0.7059
_exptl_absorpt_correction_type integration
_exptl_absorpt_process_details 'STOE X-RED 32'
_exptl_crystal_colour colourless
_exptl_crystal_density_diffrn 1.570
_exptl_crystal_density_method 'not measured'
_exptl_crystal_description fragment
_exptl_crystal_F_000 1200
_exptl_crystal_size_max 0.500
_exptl_crystal_size_mid 0.367
_exptl_crystal_size_min 0.250
_refine_diff_density_max 0.446
_refine_diff_density_min -0.943
_refine_diff_density_rms 0.073
_refine_ls_extinction_method none
_refine_ls_goodness_of_fit_ref 1.046
_refine_ls_hydrogen_treatment mixed
_refine_ls_matrix_type full
_refine_ls_number_parameters 313
_refine_ls_number_reflns 6310
_refine_ls_number_restraints 0
_refine_ls_restrained_S_all 1.046
_refine_ls_R_factor_all 0.0346
_refine_ls_R_factor_gt 0.0270
_refine_ls_shift/su_max 0.002
_refine_ls_shift/su_mean 0.000
_refine_ls_structure_factor_coef Fsqd
_refine_ls_weighting_details 'calc w=1/[\s^2^(Fo^2^)+(0.0221P)^2^+2.8492P] where P=(Fo^2^+2Fc^2^)/3'
_refine_ls_weighting_scheme calc
_refine_ls_wR_factor_gt 0.0571
_refine_ls_wR_factor_ref 0.0594
_reflns_number_gt 5598
_reflns_number_total 6310
_reflns_threshold_expression >2sigma(I)
_cod_data_source_file om3000339_si_002.cif
_cod_data_source_block gs09_01
_cod_original_sg_symbol_H-M 'P 21/c'
_cod_database_code 4078013

loop_
_symmetry_equiv_pos_as_xyz
'x, y, z'
'-x, y+1/2, -z+1/2'
'-x, -y, -z'
'x, -y-1/2, z-1/2'

loop_
_atom_site_label
_atom_site_type_symbol
_atom_site_fract_x
_atom_site_fract_y
_atom_site_fract_z
_atom_site_U_iso_or_equiv
_atom_site_adp_type
_atom_site_occupancy
_atom_site_symmetry_multiplicity
_atom_site_calc_flag
_atom_site_refinement_flags
Pd1 Pd 0.279263(12) 0.024800(10) 0.366856(9) 0.01699(4) Uani 1 1 d .
S1 S 0.05036(4) 0.15119(3) 0.31848(3) 0.01650(9) Uani 1 1 d .
P1 P 0.32062(4) 0.10726(3) 0.25220(3) 0.01457(9) Uani 1 1 d .
O2 O 0.02125(12) 0.09432(10) 0.24293(9) 0.0225(3) Uani 1 1 d .
O3 O -0.04966(12) 0.19835(10) 0.35416(9) 0.0216(3) Uani 1 1 d .
O1 O 0.11832(12) 0.09961(10) 0.38803(9) 0.0204(3) Uani 1 1 d .
O4 O 0.49897(13) 0.19688(11) 0.36982(10) 0.0250(3) Uani 1 1 d .
O6 O 0.24872(14) -0.05467(11) 0.48082(10) 0.0255(3) Uani 1 1 d .
H24 H 0.204(3) -0.099(2) 0.4713(18) 0.033(7) Uiso 1 1 d .
O5 O 0.28998(13) 0.19000(10) 0.07378(9) 0.0227(3) Uani 1 1 d .
C3 C 0.14468(15) 0.24418(13) 0.28642(11) 0.0151(3) Uani 1 1 d .
C7 C 0.32546(16) 0.30564(13) 0.23747(12) 0.0169(3) Uani 1 1 d .
H7A H 0.4022 0.2957 0.2187 0.020 Uiso 1 1 calc R
C16 C 0.24333(17) 0.10111(14) 0.07524(13) 0.0200(4) Uani 1 1 d .
C2 C 0.25781(15) 0.22712(13) 0.25842(11) 0.0146(3) Uani 1 1 d .
C6 C 0.28309(17) 0.39781(13) 0.24352(12) 0.0181(4) Uani 1 1 d .
H6A H 0.3316 0.4502 0.2306 0.022 Uiso 1 1 calc R
C8 C 0.47433(16) 0.12699(13) 0.23275(13) 0.0177(4) Uani 1 1 d .
C4 C 0.10145(16) 0.33671(14) 0.28981(12) 0.0173(4) Uani 1 1 d .
H4A H 0.0240 0.3473 0.3070 0.021 Uiso 1 1 calc R
C13 C 0.52071(17) 0.09752(15) 0.15629(14) 0.0221(4) Uani 1 1 d .
H13A H 0.4711 0.0669 0.1132 0.027 Uiso 1 1 calc R
C15 C 0.25640(16) 0.05266(14) 0.15448(12) 0.0177(4) Uani 1 1 d .
C20 C 0.21496(18) -0.04039(15) 0.15878(14) 0.0236(4) Uani 1 1 d .
H20A H 0.2240 -0.0742 0.2118 0.028 Uiso 1 1 calc R
C9 C 0.54977(17) 0.17033(14) 0.29647(14) 0.0210(4) Uani 1 1 d .
C5 C 0.17005(17) 0.41358(14) 0.26838(12) 0.0189(4) Uani 1 1 d .
H5A H 0.1399 0.4764 0.2707 0.023 Uiso 1 1 calc R
C19 C 0.16055(19) -0.08458(17) 0.08648(15) 0.0300(5) Uani 1 1 d .
H19A H 0.1340 -0.1484 0.0898 0.036 Uiso 1 1 calc R
C18 C 0.14563(19) -0.03506(18) 0.01032(16) 0.0323(5) Uani 1 1 d .
H18A H 0.1071 -0.0647 -0.0387 0.039 Uiso 1 1 calc R
C17 C 0.18579(18) 0.05738(17) 0.00372(14) 0.0268(4) Uani 1 1 d .
H17A H 0.1742 0.0909 -0.0493 0.032 Uiso 1 1 calc R
C10 C 0.66792(18) 0.18431(15) 0.28206(16) 0.0274(5) Uani 1 1 d .
H10A H 0.7188 0.2137 0.3250 0.033 Uiso 1 1 calc R
C1 C 0.4263(2) -0.05438(17) 0.35436(17) 0.0332(5) Uani 1 1 d .
H1C H 0.4332 -0.1021 0.4004 0.040 Uiso 1 1 calc R
H1B H 0.4955 -0.0129 0.3585 0.040 Uiso 1 1 calc R
H1A H 0.4212 -0.0863 0.2981 0.040 Uiso 1 1 calc R
C11 C 0.71093(18) 0.15521(16) 0.20501(17) 0.0308(5) Uani 1 1 d .
H11A H 0.7915 0.1649 0.1954 0.037 Uiso 1 1 calc R
C12 C 0.63845(18) 0.11228(16) 0.14202(16) 0.0287(5) Uani 1 1 d .
H12A H 0.6688 0.0929 0.0892 0.034 Uiso 1 1 calc R
C22 C 0.2083(3) -0.00464(18) 0.55341(16) 0.0440(7) Uani 1 1 d .
H22C H 0.2015 -0.0490 0.6016 0.053 Uiso 1 1 calc R
H22B H 0.1312 0.0236 0.5378 0.053 Uiso 1 1 calc R
H22A H 0.2643 0.0457 0.5707 0.053 Uiso 1 1 calc R
O7 O -0.11058(15) 0.20226(12) 0.52240(11) 0.0297(3) Uani 1 1 d .
H25 H -0.074(4) 0.190(3) 0.475(3) 0.091(14) Uiso 1 1 d .
C21 C 0.2736(2) 0.24259(18) -0.00451(15) 0.0339(5) Uani 1 1 d .
H21C H 0.3135 0.3041 0.0022 0.041 Uiso 1 1 calc R
H21B H 0.1895 0.2528 -0.0181 0.041 Uiso 1 1 calc R
H21A H 0.3068 0.2069 -0.0515 0.041 Uiso 1 1 calc R
C23 C -0.0244(2) 0.2141(2) 0.59162(17) 0.0441(7) Uani 1 1 d .
H23A H -0.0616 0.2089 0.6466 0.062(10) Uiso 1 1 calc R
H23B H 0.0120 0.2769 0.5876 0.073(12) Uiso 1 1 calc R
H23C H 0.0359 0.1648 0.5885 0.075(12) Uiso 1 1 calc R
C14 C 0.5708(2) 0.24745(19) 0.43361(17) 0.0375(6) Uani 1 1 d .
H14C H 0.5237 0.2646 0.4819 0.045 Uiso 1 1 calc R
H14B H 0.6013 0.3053 0.4079 0.045 Uiso 1 1 calc R
H14A H 0.6366 0.2070 0.4546 0.045 Uiso 1 1 calc R

loop_
_atom_site_aniso_label
_atom_site_aniso_U_11
_atom_site_aniso_U_22
_atom_site_aniso_U_33
_atom_site_aniso_U_23
_atom_site_aniso_U_13
_atom_site_aniso_U_12
Pd1 0.01535(7) 0.01731(7) 0.01866(7) 0.00428(6) 0.00384(5) 0.00010(5)
S1 0.01125(19) 0.0190(2) 0.0195(2) 0.00014(17) 0.00287(16) -0.00187(16)
P1 0.0120(2) 0.0155(2) 0.0164(2) 0.00127(17) 0.00281(16) 0.00008(16)
O2 0.0190(7) 0.0243(7) 0.0241(7) -0.0038(6) 0.0016(5) -0.0067(6)
O3 0.0131(6) 0.0262(7) 0.0262(7) 0.0012(6) 0.0062(5) 0.0006(5)
O1 0.0168(6) 0.0232(7) 0.0218(7) 0.0053(6) 0.0051(5) 0.0011(5)
O4 0.0192(7) 0.0307(8) 0.0245(7) -0.0031(6) -0.0031(6) -0.0019(6)
O6 0.0296(8) 0.0240(7) 0.0233(7) 0.0062(6) 0.0048(6) -0.0033(6)
O5 0.0298(8) 0.0214(7) 0.0168(7) 0.0033(5) 0.0002(6) 0.0018(6)
C3 0.0129(8) 0.0187(8) 0.0136(8) -0.0001(7) 0.0002(6) -0.0023(7)
C7 0.0137(8) 0.0189(9) 0.0182(9) 0.0006(7) 0.0020(7) -0.0003(7)
C16 0.0155(8) 0.0239(10) 0.0208(9) -0.0037(7) 0.0028(7) 0.0027(7)
C2 0.0132(8) 0.0168(8) 0.0137(8) -0.0006(6) 0.0002(6) 0.0013(6)
C6 0.0192(9) 0.0163(8) 0.0187(9) 0.0012(7) 0.0016(7) -0.0020(7)
C8 0.0128(8) 0.0180(8) 0.0224(9) 0.0052(7) 0.0033(7) 0.0023(7)
C4 0.0145(8) 0.0207(9) 0.0167(9) -0.0004(7) 0.0007(7) 0.0023(7)
C13 0.0178(9) 0.0244(10) 0.0246(10) 0.0054(8) 0.0050(7) 0.0049(8)
C15 0.0143(8) 0.0202(9) 0.0188(9) -0.0034(7) 0.0037(6) 0.0010(7)
C20 0.0240(9) 0.0220(10) 0.0261(10) -0.0053(8) 0.0106(8) -0.0035(8)
C9 0.0152(8) 0.0203(9) 0.0273(10) 0.0054(8) -0.0007(7) 0.0012(7)
C5 0.0210(9) 0.0175(8) 0.0182(9) -0.0010(7) 0.0011(7) 0.0026(7)
C19 0.0246(10) 0.0302(11) 0.0366(12) -0.0145(10) 0.0137(9) -0.0091(9)
C18 0.0188(9) 0.0450(14) 0.0336(12) -0.0214(11) 0.0059(8) -0.0053(9)
C17 0.0216(10) 0.0390(12) 0.0198(10) -0.0067(9) 0.0010(8) 0.0035(9)
C10 0.0147(9) 0.0249(10) 0.0421(13) 0.0079(9) -0.0024(8) -0.0001(8)
C1 0.0272(11) 0.0304(11) 0.0434(13) 0.0187(10) 0.0142(10) 0.0128(9)
C11 0.0130(9) 0.0307(11) 0.0496(14) 0.0131(10) 0.0080(9) 0.0031(8)
C12 0.0199(10) 0.0317(11) 0.0360(12) 0.0100(9) 0.0132(9) 0.0086(8)
C22 0.086(2) 0.0267(12) 0.0200(11) 0.0012(9) 0.0076(12) -0.0081(13)
O7 0.0347(9) 0.0312(8) 0.0231(8) 0.0026(7) 0.0011(7) -0.0054(7)
C21 0.0447(14) 0.0325(12) 0.0244(11) 0.0101(9) 0.0026(10) 0.0090(10)
C23 0.0379(14) 0.0605(18) 0.0329(14) -0.0122(12) -0.0065(11) 0.0117(13)
C14 0.0294(12) 0.0418(14) 0.0395(14) -0.0100(11) -0.0115(10) -0.0014(10)

loop_
_atom_type_symbol
_atom_type_description
_atom_type_scat_dispersion_real
_atom_type_scat_dispersion_imag
_atom_type_scat_source
C C 0.0033 0.0016 'International Tables Vol C Tables 4.2.6.8 and 6.1.1.4'
H H 0.0000 0.0000 'International Tables Vol C Tables 4.2.6.8 and 6.1.1.4'
O O 0.0106 0.0060 'International Tables Vol C Tables 4.2.6.8 and 6.1.1.4'
S S 0.1246 0.1234 'International Tables Vol C Tables 4.2.6.8 and 6.1.1.4'
P P 0.1023 0.0942 'International Tables Vol C Tables 4.2.6.8 and 6.1.1.4'
Pd Pd -0.9988 1.0072 'International Tables Vol C Tables 4.2.6.8 and 6.1.1.4'

loop_
_geom_angle_atom_site_label_1
_geom_angle_atom_site_label_2
_geom_angle_atom_site_label_3
_geom_angle
C1 Pd1 O6 88.38(8)
C1 Pd1 O1 174.97(7)
O6 Pd1 O1 86.77(6)
C1 Pd1 P1 89.47(6)
O6 Pd1 P1 176.92(5)
O1 Pd1 P1 95.43(4)
O2 S1 O3 114.62(8)
O2 S1 O1 113.86(9)
O3 S1 O1 109.39(8)
O2 S1 C3 106.96(8)
O3 S1 C3 105.80(9)
O1 S1 C3 105.45(8)
C15 P1 C8 105.53(9)
C15 P1 C2 107.16(9)
C8 P1 C2 104.59(8)
C15 P1 Pd1 110.93(6)
C8 P1 Pd1 118.26(6)
C2 P1 Pd1 109.69(6)
S1 O1 Pd1 122.62(8)
C9 O4 C14 117.28(17)
C22 O6 Pd1 118.17(14)
C16 O5 C21 117.51(17)
C4 C3 C2 120.26(17)
C4 C3 S1 116.94(14)
C2 C3 S1 122.79(14)
C6 C7 C2 121.49(17)
O5 C16 C17 123.83(19)
O5 C16 C15 116.16(17)
C17 C16 C15 120.01(19)
C7 C2 C3 117.87(17)
C7 C2 P1 119.36(13)
C3 C2 P1 122.73(14)
C5 C6 C7 120.11(17)
C13 C8 C9 118.63(18)
C13 C8 P1 121.24(15)
C9 C8 P1 120.10(15)
C5 C4 C3 120.83(17)
C8 C13 C12 121.0(2)
C20 C15 C16 118.66(18)
C20 C15 P1 118.54(15)
C16 C15 P1 122.77(15)
C15 C20 C19 121.0(2)
O4 C9 C10 124.2(2)
O4 C9 C8 115.63(17)
C10 C9 C8 120.1(2)
C6 C5 C4 119.37(18)
C18 C19 C20 119.4(2)
C19 C18 C17 121.1(2)
C18 C17 C16 119.7(2)
C11 C10 C9 119.8(2)
C12 C11 C10 120.87(19)
C11 C12 C13 119.6(2)

loop_
_geom_bond_atom_site_label_1
_geom_bond_atom_site_label_2
_geom_bond_distance
Pd1 C1 2.032(2)
Pd1 O6 2.1391(15)
Pd1 O1 2.1584(14)
Pd1 P1 2.1999(5)
S1 O2 1.4402(15)
S1 O3 1.4586(14)
S1 O1 1.4777(14)
S1 C3 1.7840(18)
P1 C15 1.812(2)
P1 C8 1.8184(19)
P1 C2 1.8364(19)
O4 C9 1.362(3)
O4 C14 1.433(3)
O6 C22 1.429(3)
O5 C16 1.359(2)
O5 C21 1.424(3)
C3 C4 1.394(3)
C3 C2 1.408(2)
C7 C6 1.389(3)
C7 C2 1.397(3)
C16 C17 1.395(3)
C16 C15 1.405(3)
C6 C5 1.387(3)
C8 C13 1.392(3)
C8 C9 1.407(3)
C4 C5 1.387(3)
C13 C12 1.390(3)
C15 C20 1.394(3)
C20 C19 1.393(3)
C9 C10 1.393(3)
C19 C18 1.373(4)
C18 C17 1.384(3)
C10 C11 1.383(3)
C11 C12 1.378(4)
O7 C23 1.418(3)

loop_
_geom_torsion_atom_site_label_1
_geom_torsion_atom_site_label_2
_geom_torsion_atom_site_label_3
_geom_torsion_atom_site_label_4
_geom_torsion
C1 Pd1 P1 C15 88.94(10)
O6 Pd1 P1 C15 134.5(9)
O1 Pd1 P1 C15 -89.90(8)
C1 Pd1 P1 C8 -33.14(11)
O6 Pd1 P1 C8 12.4(9)
O1 Pd1 P1 C8 148.02(8)
C1 Pd1 P1 C2 -152.87(10)
O6 Pd1 P1 C2 -107.3(9)
O1 Pd1 P1 C2 28.28(7)
O2 S1 O1 Pd1 53.43(12)
O3 S1 O1 Pd1 -176.89(9)
C3 S1 O1 Pd1 -63.51(11)
C1 Pd1 O1 S1 -143.5(10)
O6 Pd1 O1 S1 -158.96(10)
P1 Pd1 O1 S1 23.19(10)
C1 Pd1 O6 C22 139.3(2)
O1 Pd1 O6 C22 -42.02(19)
P1 Pd1 O6 C22 93.7(9)
O2 S1 C3 C4 114.49(15)
O3 S1 C3 C4 -8.12(17)
O1 S1 C3 C4 -123.98(15)
O2 S1 C3 C2 -65.30(17)
O3 S1 C3 C2 172.10(15)
O1 S1 C3 C2 56.24(17)
C21 O5 C16 C17 3.1(3)
C21 O5 C16 C15 -177.27(18)
C6 C7 C2 C3 -0.3(3)
C6 C7 C2 P1 -178.16(15)
C4 C3 C2 C7 2.2(3)
S1 C3 C2 C7 -178.01(14)
C4 C3 C2 P1 -179.97(14)
S1 C3 C2 P1 -0.2(2)
C15 P1 C2 C7 -103.55(16)
C8 P1 C2 C7 8.16(17)
Pd1 P1 C2 C7 135.95(13)
C15 P1 C2 C3 78.66(16)
C8 P1 C2 C3 -169.63(15)
Pd1 P1 C2 C3 -41.84(16)
C2 C7 C6 C5 -1.9(3)
C15 P1 C8 C13 -2.76(18)
C2 P1 C8 C13 -115.63(16)
Pd1 P1 C8 C13 122.02(15)
C15 P1 C8 C9 179.06(15)
C2 P1 C8 C9 66.19(17)
Pd1 P1 C8 C9 -56.16(17)
C2 C3 C4 C5 -2.0(3)
S1 C3 C4 C5 178.17(15)
C9 C8 C13 C12 -1.4(3)
P1 C8 C13 C12 -179.60(16)
O5 C16 C15 C20 -177.15(17)
C17 C16 C15 C20 2.4(3)
O5 C16 C15 P1 4.9(2)
C17 C16 C15 P1 -175.54(15)
C8 P1 C15 C20 114.89(16)
C2 P1 C15 C20 -134.05(15)
Pd1 P1 C15 C20 -14.34(17)
C8 P1 C15 C16 -67.12(17)
C2 P1 C15 C16 43.94(18)
Pd1 P1 C15 C16 163.65(14)
C16 C15 C20 C19 -0.6(3)
P1 C15 C20 C19 177.43(16)
C14 O4 C9 C10 3.9(3)
C14 O4 C9 C8 -175.57(19)
C13 C8 C9 O4 -179.60(17)
P1 C8 C9 O4 -1.4(2)
C13 C8 C9 C10 0.9(3)
P1 C8 C9 C10 179.14(15)
C7 C6 C5 C4 2.1(3)
C3 C4 C5 C6 -0.2(3)
C15 C20 C19 C18 -1.2(3)
C20 C19 C18 C17 1.3(3)
C19 C18 C17 C16 0.5(3)
O5 C16 C17 C18 177.15(18)
C15 C16 C17 C18 -2.4(3)
O4 C9 C10 C11 -179.62(19)
C8 C9 C10 C11 -0.2(3)
C9 C10 C11 C12 -0.1(3)
C10 C11 C12 C13 -0.4(3)
C8 C13 C12 C11 1.1(3)
